data_7132078
loop_
_publ_author_name
'Gao, Cheng-Feng'
'Chen, Yue-Ji'
'Nie, Jing'
'Zhang, Fa-Guang'
'Cheung, Chi Wai'
'Ma, Jun-An'

_publ_section_title
;
 Synthesis of di/trifluoromethyl cyclopropane-dicarbonitriles via [2 + 1]
 annulation of fluoro-based diazoethanes with (alkylidene)malononitriles
;
_journal_name_full 'Chemical Communications'
_journal_paper_doi 10.1039/D3CC03897A
_journal_year 2023
_chemical_formula_moiety 'C18 H12 F2 N2 O2 S'
_chemical_formula_sum 'C18 H12 F2 N2 O2 S'
_chemical_formula_weight 358.36
_space_group_crystal_system triclinic
_space_group_IT_number 2
_space_group_name_Hall '-P 1'
_space_group_name_H-M_alt 'P -1'
_atom_sites_solution_hydrogens geom
_atom_sites_solution_primary dual
_audit_creation_date 2021-10-10
_audit_creation_method
;
Olex2 1.5-beta
(compiled 2021.08.20 svn.r13c46975 for OlexSys, GUI svn.r6405)
;
_audit_update_record
;
2022-03-31 deposited with the CCDC.	2023-08-31 downloaded from the CCDC.
;
_cell_angle_alpha 94.158(2)
_cell_angle_beta 102.480(2)
_cell_angle_gamma 96.271(2)
_cell_formula_units_Z 2
_cell_length_a 6.3811(4)
_cell_length_b 9.4160(6)
_cell_length_c 14.1943(10)
_cell_measurement_reflns_used 9903
_cell_measurement_temperature 296.15
_cell_measurement_theta_max 29.49
_cell_measurement_theta_min 2.51
_cell_volume 823.65(9)
_computing_cell_refinement 'SAINT V8.38A (Bruker, 2018)'
_computing_data_reduction 'SAINT V8.38A (Bruker, 2018)'
_computing_molecular_graphics 'Olex2 1.5-beta (Dolomanov et al., 2009)'
_computing_publication_material 'Olex2 1.5-beta (Dolomanov et al., 2009)'
_computing_structure_refinement 'SHELXL 2018/3 (Sheldrick, 2015)'
_computing_structure_solution 'SHELXT 2018/2 (Sheldrick, 2018)'
_diffrn_ambient_temperature 296.15
_diffrn_measured_fraction_theta_full 1.000
_diffrn_measured_fraction_theta_max 0.993
_diffrn_measurement_device_type 'CCD area detector'
_diffrn_measurement_method 'phi and omega scans'
_diffrn_radiation_monochromator graphite
_diffrn_radiation_type MoK\a
_diffrn_radiation_wavelength 0.71073
_diffrn_reflns_av_R_equivalents 0.0873
_diffrn_reflns_av_unetI/netI 0.0604
_diffrn_reflns_Laue_measured_fraction_full 1.000
_diffrn_reflns_Laue_measured_fraction_max 0.993
_diffrn_reflns_limit_h_max 8
_diffrn_reflns_limit_h_min -8
_diffrn_reflns_limit_k_max 13
_diffrn_reflns_limit_k_min -13
_diffrn_reflns_limit_l_max 19
_diffrn_reflns_limit_l_min -19
_diffrn_reflns_number 34354
_diffrn_reflns_point_group_measured_fraction_full 1.000
_diffrn_reflns_point_group_measured_fraction_max 0.993
_diffrn_reflns_theta_full 25.242
_diffrn_reflns_theta_max 29.693
_diffrn_reflns_theta_min 2.187
_diffrn_source_current 1.4
_diffrn_source_power 0.07
_diffrn_source_voltage 50.0
_exptl_absorpt_coefficient_mu 0.232
_exptl_absorpt_correction_T_max 0.7459
_exptl_absorpt_correction_T_min 0.4686
_exptl_absorpt_correction_type multi-scan
_exptl_absorpt_process_details
;
SADABS-2016/2 (Bruker,2016/2) was used for absorption correction.
wR2(int) was 0.1629 before and 0.0985 after correction.
The Ratio of minimum to maximum transmission is 0.6282.
The \l/2 correction factor is Not present.
;
_exptl_crystal_colour 'clear light colourless'
_exptl_crystal_colour_lustre clear
_exptl_crystal_colour_modifier light
_exptl_crystal_colour_primary colourless
_exptl_crystal_density_diffrn 1.445
_exptl_crystal_description block
_exptl_crystal_F_000 368
_exptl_crystal_size_max 0.36
_exptl_crystal_size_mid 0.27
_exptl_crystal_size_min 0.21
_refine_diff_density_max 0.532
_refine_diff_density_min -0.808
_refine_diff_density_rms 0.107
_refine_ls_extinction_method none
_refine_ls_goodness_of_fit_ref 1.057
_refine_ls_hydrogen_treatment constr
_refine_ls_matrix_type full
_refine_ls_number_parameters 226
_refine_ls_number_reflns 4636
_refine_ls_number_restraints 0
_refine_ls_restrained_S_all 1.057
_refine_ls_R_factor_all 0.0722
_refine_ls_R_factor_gt 0.0540
_refine_ls_shift/su_max 0.000
_refine_ls_shift/su_mean 0.000
_refine_ls_structure_factor_coef Fsqd
_refine_ls_weighting_details 'w=1/[\s^2^(Fo^2^)+(0.0954P)^2^+0.0917P] where P=(Fo^2^+2Fc^2^)/3'
_refine_ls_weighting_scheme calc
_refine_ls_wR_factor_gt 0.1466
_refine_ls_wR_factor_ref 0.1578
_reflns_Friedel_coverage 0.000
_reflns_number_gt 3615
_reflns_number_total 4636
_reflns_threshold_expression 'I > 2\s(I)'
_cod_data_source_file d3cc03897a2.cif
_cod_data_source_block cyj91231
_cod_database_code 7132078
_shelx_shelxl_version_number 2018/3
_shelx_space_group_comment
;
The symmetry employed for this shelxl refinement is uniquely defined
by the following loop, which should always be used as a source of
symmetry information in preference to the above space-group names.
They are only intended as comments.
;
_shelx_estimated_absorpt_t_max 0.953
_shelx_estimated_absorpt_t_min 0.921
_olex2_refinement_description
;
1. Fixed Uiso
 At 1.2 times of:
  All C(H) groups
2.a Ternary CH refined with riding coordinates:
 C00D(H00D), C00E(H00E)
2.b Aromatic/amide H refined with riding coordinates:
 C00F(H00F), C00G(H00G), C00I(H00I), C00J(H00J), C00K(H00K), C00L(H00L),
 C00M(H00M), C00N(H00N), C00O(H00O), C00P(H00P)
;
_olex2_submission_special_instructions 'No special instructions were received'

loop_
_space_group_symop_operation_xyz
'x, y, z'
'-x, -y, -z'

loop_
_atom_site_label
_atom_site_type_symbol
_atom_site_fract_x
_atom_site_fract_y
_atom_site_fract_z
_atom_site_U_iso_or_equiv
_atom_site_adp_type
_atom_site_occupancy
_atom_site_site_symmetry_order
_atom_site_calc_flag
_atom_site_refinement_flags_posn
_atom_site_refinement_flags_adp
_atom_site_refinement_flags_occupancy
_atom_site_disorder_assembly
_atom_site_disorder_group
S001 S 0.86561(6) 0.41254(4) 0.61086(3) 0.02273(14) Uani 1 1 d . . . . .
F002 F 0.53392(15) 0.26980(11) 0.65647(8) 0.0285(2) Uani 1 1 d . . . . .
F003 F 0.84301(17) 0.20271(10) 0.72150(8) 0.0308(3) Uani 1 1 d . . . . .
O004 O 1.08920(19) 0.45081(15) 0.65831(10) 0.0337(3) Uani 1 1 d . . . . .
O005 O 0.7311(2) 0.52115(13) 0.58387(10) 0.0318(3) Uani 1 1 d . . . . .
N006 N 0.7821(2) 0.48329(17) 1.03859(11) 0.0297(3) Uani 1 1 d . . . . .
N007 N 0.3068(3) 0.19413(17) 0.83447(13) 0.0338(4) Uani 1 1 d . . . . .
C008 C 0.7098(2) 0.44950(17) 0.95818(13) 0.0222(3) Uani 1 1 d . . . . .
C009 C 0.6124(2) 0.40692(16) 0.85669(12) 0.0203(3) Uani 1 1 d . . . . .
C00A C 0.8391(3) 0.28285(17) 0.51329(12) 0.0234(3) Uani 1 1 d . . . . .
C00B C 0.7425(2) 0.31859(17) 0.69984(12) 0.0211(3) Uani 1 1 d . . . . .
C00C C 0.6659(3) 0.67929(17) 0.82446(12) 0.0220(3) Uani 1 1 d . . . . .
C00D C 0.7631(2) 0.42348(16) 0.78623(12) 0.0200(3) Uani 1 1 d . . . . .
H00D H 0.912081 0.464820 0.816851 0.024 Uiso 1 1 calc R U . . .
C00E C 0.6005(2) 0.52493(16) 0.78642(12) 0.0207(3) Uani 1 1 d . . . . .
H00E H 0.476386 0.507517 0.730769 0.025 Uiso 1 1 calc R U . . .
C00F C 0.6378(3) 0.2482(2) 0.44893(13) 0.0301(4) Uani 1 1 d . . . . .
H00F H 0.519696 0.293216 0.457597 0.036 Uiso 1 1 calc R U . . .
C00G C 1.0182(3) 0.2202(2) 0.50032(15) 0.0311(4) Uani 1 1 d . . . . .
H00G H 1.151350 0.244725 0.543740 0.037 Uiso 1 1 calc R U . . .
C00H C 0.4392(3) 0.28843(17) 0.84202(13) 0.0237(3) Uani 1 1 d . . . . .
C00I C 0.8640(3) 0.75096(19) 0.81857(15) 0.0310(4) Uani 1 1 d . . . . .
H00I H 0.961271 0.701924 0.793041 0.037 Uiso 1 1 calc R U . . .
C00J C 0.5207(3) 0.75406(19) 0.86109(13) 0.0278(4) Uani 1 1 d . . . . .
H00J H 0.386747 0.706956 0.864121 0.033 Uiso 1 1 calc R U . . .
C00K C 0.7728(4) 0.9697(2) 0.88825(15) 0.0390(5) Uani 1 1 d . . . . .
H00K H 0.809227 1.066722 0.910004 0.047 Uiso 1 1 calc R U . . .
C00L C 0.9169(3) 0.8960(2) 0.85085(17) 0.0394(5) Uani 1 1 d . . . . .
H00L H 1.050074 0.943718 0.847232 0.047 Uiso 1 1 calc R U . . .
C00M C 0.5745(4) 0.8994(2) 0.89334(15) 0.0358(4) Uani 1 1 d . . . . .
H00M H 0.477132 0.949005 0.918293 0.043 Uiso 1 1 calc R U . . .
C00N C 0.9948(4) 0.1197(2) 0.42098(16) 0.0396(5) Uani 1 1 d . . . . .
H00N H 1.114039 0.077951 0.410023 0.048 Uiso 1 1 calc R U . . .
C00O C 0.7967(4) 0.0817(2) 0.35874(16) 0.0409(5) Uani 1 1 d . . . . .
H00O H 0.781940 0.012295 0.306862 0.049 Uiso 1 1 calc R U . . .
C00P C 0.6186(4) 0.1454(2) 0.37216(15) 0.0381(5) Uani 1 1 d . . . . .
H00P H 0.485252 0.118735 0.329233 0.046 Uiso 1 1 calc R U . . .

loop_
_atom_site_aniso_label
_atom_site_aniso_U_11
_atom_site_aniso_U_22
_atom_site_aniso_U_33
_atom_site_aniso_U_23
_atom_site_aniso_U_13
_atom_site_aniso_U_12
S001 0.0230(2) 0.0209(2) 0.0245(2) 0.00342(16) 0.00634(16) 0.00103(15)
F002 0.0216(5) 0.0307(5) 0.0295(6) -0.0030(4) 0.0044(4) -0.0056(4)
F003 0.0398(6) 0.0224(5) 0.0334(6) 0.0083(4) 0.0098(5) 0.0115(4)
O004 0.0226(6) 0.0411(8) 0.0347(8) 0.0009(6) 0.0072(5) -0.0068(5)
O005 0.0432(8) 0.0224(6) 0.0325(7) 0.0064(5) 0.0097(6) 0.0108(5)
N006 0.0215(7) 0.0398(9) 0.0276(9) 0.0035(7) 0.0066(6) 0.0001(6)
N007 0.0319(8) 0.0259(8) 0.0426(10) 0.0031(7) 0.0093(7) -0.0028(6)
C008 0.0166(7) 0.0243(8) 0.0270(9) 0.0051(7) 0.0075(6) 0.0016(6)
C009 0.0164(7) 0.0200(7) 0.0242(9) 0.0030(6) 0.0049(6) 0.0003(6)
C00A 0.0266(8) 0.0224(8) 0.0231(9) 0.0056(6) 0.0079(6) 0.0039(6)
C00B 0.0181(7) 0.0199(7) 0.0250(8) 0.0027(6) 0.0039(6) 0.0023(6)
C00C 0.0233(8) 0.0186(7) 0.0230(8) 0.0035(6) 0.0033(6) 0.0012(6)
C00D 0.0165(7) 0.0210(7) 0.0217(8) 0.0009(6) 0.0039(6) 0.0002(6)
C00E 0.0173(7) 0.0205(7) 0.0233(8) 0.0034(6) 0.0032(6) 0.0004(6)
C00F 0.0308(9) 0.0336(9) 0.0253(9) 0.0059(7) 0.0034(7) 0.0053(7)
C00G 0.0295(9) 0.0315(9) 0.0351(10) 0.0052(8) 0.0121(8) 0.0049(7)
C00H 0.0228(8) 0.0215(8) 0.0274(9) 0.0042(7) 0.0069(6) 0.0026(6)
C00I 0.0263(9) 0.0238(8) 0.0418(11) 0.0017(8) 0.0092(8) -0.0030(7)
C00J 0.0326(9) 0.0250(8) 0.0287(10) 0.0049(7) 0.0124(7) 0.0035(7)
C00K 0.0571(13) 0.0198(8) 0.0350(11) -0.0005(8) 0.0029(9) 0.0003(8)
C00L 0.0364(11) 0.0272(9) 0.0492(13) 0.0052(9) 0.0042(9) -0.0092(8)
C00M 0.0521(12) 0.0272(9) 0.0314(11) 0.0026(8) 0.0133(9) 0.0115(8)
C00N 0.0486(12) 0.0340(10) 0.0433(12) 0.0008(9) 0.0238(10) 0.0112(9)
C00O 0.0653(14) 0.0314(10) 0.0283(10) -0.0021(8) 0.0192(10) 0.0021(9)
C00P 0.0451(11) 0.0399(11) 0.0251(10) 0.0018(8) 0.0019(8) -0.0002(9)

loop_
_atom_type_symbol
_atom_type_description
_atom_type_scat_dispersion_real
_atom_type_scat_dispersion_imag
_atom_type_scat_source
C C 0.0033 0.0016 'International Tables Vol C Tables 4.2.6.8 and 6.1.1.4'
H H 0.0000 0.0000 'International Tables Vol C Tables 4.2.6.8 and 6.1.1.4'
F F 0.0171 0.0103 'International Tables Vol C Tables 4.2.6.8 and 6.1.1.4'
N N 0.0061 0.0033 'International Tables Vol C Tables 4.2.6.8 and 6.1.1.4'
O O 0.0106 0.0060 'International Tables Vol C Tables 4.2.6.8 and 6.1.1.4'
S S 0.1246 0.1234 'International Tables Vol C Tables 4.2.6.8 and 6.1.1.4'

loop_
_geom_angle_atom_site_label_1
_geom_angle_atom_site_label_2
_geom_angle_atom_site_label_3
_geom_angle
_geom_angle_site_symmetry_1
_geom_angle_site_symmetry_3
_geom_angle_publ_flag
O004 S001 C00A 110.34(8) . . ?
O004 S001 C00B 104.94(8) . . ?
O005 S001 O004 120.45(8) . . ?
O005 S001 C00A 110.47(8) . . ?
O005 S001 C00B 104.41(8) . . ?
C00A S001 C00B 104.74(8) . . ?
N006 C008 C009 178.44(16) . . ?
C008 C009 C00D 116.30(13) . . ?
C008 C009 C00E 117.74(14) . . ?
C008 C009 C00H 112.83(14) . . ?
C00D C009 C00E 57.71(10) . . ?
C00H C009 C00D 121.58(14) . . ?
C00H C009 C00E 120.27(14) . . ?
C00F C00A S001 118.75(13) . . ?
C00G C00A S001 119.38(14) . . ?
C00G C00A C00F 121.85(17) . . ?
F002 C00B S001 107.82(11) . . ?
F002 C00B C00D 112.68(13) . . ?
F003 C00B S001 109.06(11) . . ?
F003 C00B F002 107.00(12) . . ?
F003 C00B C00D 112.66(13) . . ?
C00D C00B S001 107.48(10) . . ?
C00I C00C C00E 121.17(15) . . ?
C00J C00C C00E 119.20(14) . . ?
C00J C00C C00I 119.52(16) . . ?
C009 C00D H00D 114.4 . . ?
C00B C00D C009 122.24(13) . . ?
C00B C00D H00D 114.4 . . ?
C00E C00D C009 61.44(10) . . ?
C00E C00D C00B 119.73(14) . . ?
C00E C00D H00D 114.4 . . ?
C009 C00E H00E 114.6 . . ?
C00C C00E C009 120.38(14) . . ?
C00C C00E H00E 114.6 . . ?
C00D C00E C009 60.85(10) . . ?
C00D C00E C00C 121.53(13) . . ?
C00D C00E H00E 114.6 . . ?
C00A C00F H00F 120.9 . . ?
C00P C00F C00A 118.27(18) . . ?
C00P C00F H00F 120.9 . . ?
C00A C00G H00G 120.8 . . ?
C00A C00G C00N 118.46(19) . . ?
C00N C00G H00G 120.8 . . ?
N007 C00H C009 177.05(19) . . ?
C00C C00I H00I 120.0 . . ?
C00C C00I C00L 119.95(18) . . ?
C00L C00I H00I 120.0 . . ?
C00C C00J H00J 119.9 . . ?
C00C C00J C00M 120.27(17) . . ?
C00M C00J H00J 119.9 . . ?
C00L C00K H00K 120.0 . . ?
C00L C00K C00M 119.96(18) . . ?
C00M C00K H00K 120.0 . . ?
C00I C00L H00L 119.8 . . ?
C00K C00L C00I 120.35(18) . . ?
C00K C00L H00L 119.8 . . ?
C00J C00M H00M 120.0 . . ?
C00K C00M C00J 119.94(18) . . ?
C00K C00M H00M 120.0 . . ?
C00G C00N H00N 119.9 . . ?
C00O C00N C00G 120.29(19) . . ?
C00O C00N H00N 119.9 . . ?
C00N C00O H00O 119.6 . . ?
C00N C00O C00P 120.80(19) . . ?
C00P C00O H00O 119.6 . . ?
C00F C00P C00O 120.3(2) . . ?
C00F C00P H00P 119.9 . . ?
C00O C00P H00P 119.9 . . ?

loop_
_geom_bond_atom_site_label_1
_geom_bond_atom_site_label_2
_geom_bond_distance
_geom_bond_site_symmetry_2
_geom_bond_publ_flag
S001 O004 1.4340(13) . ?
S001 O005 1.4269(12) . ?
S001 C00A 1.7453(18) . ?
S001 C00B 1.8531(17) . ?
F002 C00B 1.3537(18) . ?
F003 C00B 1.3465(17) . ?
N006 C008 1.142(2) . ?
N007 C00H 1.139(2) . ?
C008 C009 1.448(2) . ?
C009 C00D 1.535(2) . ?
C009 C00E 1.543(2) . ?
C009 C00H 1.451(2) . ?
C00A C00F 1.396(2) . ?
C00A C00G 1.383(2) . ?
C00B C00D 1.491(2) . ?
C00C C00E 1.495(2) . ?
C00C C00I 1.389(2) . ?
C00C C00J 1.386(2) . ?
C00D H00D 0.9800 . ?
C00D C00E 1.485(2) . ?
C00E H00E 0.9800 . ?
C00F H00F 0.9300 . ?
C00F C00P 1.380(3) . ?
C00G H00G 0.9300 . ?
C00G C00N 1.388(3) . ?
C00I H00I 0.9300 . ?
C00I C00L 1.390(3) . ?
C00J H00J 0.9300 . ?
C00J C00M 1.392(3) . ?
C00K H00K 0.9300 . ?
C00K C00L 1.380(3) . ?
C00K C00M 1.382(3) . ?
C00L H00L 0.9300 . ?
C00M H00M 0.9300 . ?
C00N H00N 0.9300 . ?
C00N C00O 1.371(3) . ?
C00O H00O 0.9300 . ?
C00O C00P 1.384(3) . ?
C00P H00P 0.9300 . ?

loop_
_geom_torsion_atom_site_label_1
_geom_torsion_atom_site_label_2
_geom_torsion_atom_site_label_3
_geom_torsion_atom_site_label_4
_geom_torsion
_geom_torsion_site_symmetry_1
_geom_torsion_site_symmetry_2
_geom_torsion_site_symmetry_3
_geom_torsion_site_symmetry_4
_geom_torsion_publ_flag
S001 C00A C00F C00P -179.90(14) . . . . ?
S001 C00A C00G C00N -178.52(14) . . . . ?
S001 C00B C00D C009 156.59(12) . . . . ?
S001 C00B C00D C00E 83.49(15) . . . . ?
F002 C00B C00D C009 37.9(2) . . . . ?
F002 C00B C00D C00E -35.16(19) . . . . ?
F003 C00B C00D C009 -83.25(17) . . . . ?
F003 C00B C00D C00E -156.35(13) . . . . ?
O004 S001 C00A C00F -170.08(13) . . . . ?
O004 S001 C00A C00G 8.24(17) . . . . ?
O004 S001 C00B F002 -175.40(10) . . . . ?
O004 S001 C00B F003 -59.55(13) . . . . ?
O004 S001 C00B C00D 62.87(12) . . . . ?
O005 S001 C00A C00F -34.42(16) . . . . ?
O005 S001 C00A C00G 143.91(14) . . . . ?
O005 S001 C00B F002 57.01(12) . . . . ?
O005 S001 C00B F003 172.85(10) . . . . ?
O005 S001 C00B C00D -64.72(12) . . . . ?
C008 C009 C00D C00B 143.52(15) . . . . ?
C008 C009 C00D C00E -107.56(16) . . . . ?
C008 C009 C00E C00C -6.5(2) . . . . ?
C008 C009 C00E C00D 105.07(15) . . . . ?
C009 C00D C00E C00C 109.70(17) . . . . ?
C00A S001 C00B F002 -59.15(12) . . . . ?
C00A S001 C00B F003 56.69(13) . . . . ?
C00A S001 C00B C00D 179.11(10) . . . . ?
C00A C00F C00P C00O -1.6(3) . . . . ?
C00A C00G C00N C00O -1.6(3) . . . . ?
C00B S001 C00A C00F 77.47(14) . . . . ?
C00B S001 C00A C00G -104.20(14) . . . . ?
C00B C00D C00E C009 112.87(15) . . . . ?
C00B C00D C00E C00C -137.43(16) . . . . ?
C00C C00I C00L C00K -0.4(3) . . . . ?
C00C C00J C00M C00K 0.5(3) . . . . ?
C00D C009 C00E C00C -111.54(16) . . . . ?
C00E C009 C00D C00B -108.92(16) . . . . ?
C00E C00C C00I C00L 177.32(17) . . . . ?
C00E C00C C00J C00M -177.42(16) . . . . ?
C00F C00A C00G C00N -0.2(3) . . . . ?
C00G C00A C00F C00P 1.8(3) . . . . ?
C00G C00N C00O C00P 1.8(3) . . . . ?
C00H C009 C00D C00B -0.8(2) . . . . ?
C00H C009 C00D C00E 108.15(17) . . . . ?
C00H C009 C00E C00C 138.07(16) . . . . ?
C00H C009 C00E C00D -110.39(17) . . . . ?
C00I C00C C00E C009 102.98(19) . . . . ?
C00I C00C C00E C00D 30.6(2) . . . . ?
C00I C00C C00J C00M -1.1(3) . . . . ?
C00J C00C C00E C009 -80.80(19) . . . . ?
C00J C00C C00E C00D -153.17(16) . . . . ?
C00J C00C C00I C00L 1.1(3) . . . . ?
C00L C00K C00M C00J 0.2(3) . . . . ?
C00M C00K C00L C00I -0.3(3) . . . . ?
C00N C00O C00P C00F -0.2(3) . . . . ?
